data_2209672
loop_
_publ_author_name
'Jing Chen'
'Yong Lu'
'Wen-Shi Wu'
'Jin-Cao Dai'
'Jian-Ming Lin'

_publ_section_title
;
 <i>trans</i>-Diaquabis(2-carboxylato-4-nitropyridine
 1-oxide-\k^2^<i>O</i>^1^,<i>O</i>^2^)manganese(II) dihydrate
;
_journal_coeditor_code TK2046
_journal_issue 7
_journal_name_full 'Acta Crystallographica Section E'
_journal_page_first m1540
_journal_page_last m1541
_journal_paper_doi 10.1107/S1600536806021283
_journal_volume 62
_journal_year 2006
_chemical_formula_iupac '[Mn (C6 H3 N2 O5)2 (O H2)2] , 2H2 O'
_chemical_formula_moiety 'C12 H10 Mn N4 O12 , 2H2 O'
_chemical_formula_sum 'C12 H14 Mn N4 O14'
_chemical_formula_weight 493.21
_chemical_name_systematic
;
Diaqua-trans-bis(2-carboxylato-4-nitropyridine-1-oxido-\k^2^O,O')
manganese(II) dihydrate
;
_space_group_IT_number 2
_symmetry_cell_setting triclinic
_symmetry_space_group_name_Hall '-P 1'
_symmetry_space_group_name_H-M 'P -1'
_atom_sites_solution_hydrogens geom
_atom_sites_solution_primary direct
_atom_sites_solution_secondary difmap
_cell_angle_alpha 65.57(4)
_cell_angle_beta 78.95(4)
_cell_angle_gamma 89.14(4)
_cell_formula_units_Z 1
_cell_length_a 7.566(6)
_cell_length_b 7.766(9)
_cell_length_c 8.582(8)
_cell_measurement_reflns_used 4336
_cell_measurement_temperature 297(2)
_cell_measurement_theta_max 27.5
_cell_measurement_theta_min 3.0
_cell_volume 449.4(8)
_computing_cell_refinement XSCANS
_computing_data_collection 'XSCANS (Siemens, 1999)'
_computing_data_reduction 'SHELXTL (Sheldrick, 2000)'
_computing_molecular_graphics SHELXTL
_computing_publication_material SHELXTL
_computing_structure_refinement 'SHELXL97 (Sheldrick, 1997)'
_computing_structure_solution 'SHELXS97 (Sheldrick, 1997)'
_diffrn_ambient_temperature 297(2)
_diffrn_measured_fraction_theta_full 0.989
_diffrn_measured_fraction_theta_max 0.989
_diffrn_measurement_device_type 'Bruker P4'
_diffrn_measurement_method \w
_diffrn_radiation_monochromator graphite
_diffrn_radiation_source 'fine-focus sealed tube'
_diffrn_radiation_type MoK\a
_diffrn_radiation_wavelength 0.71073
_diffrn_reflns_av_R_equivalents 0.052
_diffrn_reflns_av_sigmaI/netI 0.071
_diffrn_reflns_limit_h_max 9
_diffrn_reflns_limit_h_min -9
_diffrn_reflns_limit_k_max 10
_diffrn_reflns_limit_k_min -10
_diffrn_reflns_limit_l_max 11
_diffrn_reflns_limit_l_min -10
_diffrn_reflns_number 4441
_diffrn_reflns_theta_full 27.5
_diffrn_reflns_theta_max 27.5
_diffrn_reflns_theta_min 3.0
_diffrn_standards_decay_% 0
_diffrn_standards_interval_time 0
_diffrn_standards_number 139
_exptl_absorpt_coefficient_mu 0.823
_exptl_absorpt_correction_T_max 0.921
_exptl_absorpt_correction_T_min 0.884
_exptl_absorpt_correction_type psi-scan
_exptl_absorpt_process_details '(SADABS; Sheldrick, 1996)'
_exptl_crystal_colour red
_exptl_crystal_density_diffrn 1.822
_exptl_crystal_density_method 'not measured'
_exptl_crystal_description prism
_exptl_crystal_F_000 251
_exptl_crystal_size_max 0.15
_exptl_crystal_size_mid 0.15
_exptl_crystal_size_min 0.10
_refine_diff_density_max 0.980
_refine_diff_density_min -0.557
_refine_ls_extinction_method none
_refine_ls_goodness_of_fit_ref 0.97
_refine_ls_hydrogen_treatment mixed
_refine_ls_matrix_type full
_refine_ls_number_parameters 158
_refine_ls_number_reflns 2061
_refine_ls_number_restraints 0
_refine_ls_restrained_S_all 0.97
_refine_ls_R_factor_all 0.061
_refine_ls_R_factor_gt 0.053
_refine_ls_shift/su_max 0.000
_refine_ls_shift/su_mean 0.000
_refine_ls_structure_factor_coef Fsqd
_refine_ls_weighting_details 'calc w = 1/[\s^2^(Fo^2^)+(0.0861P)^2^+0.01P] where P=(Fo^2^+2Fc^2^)/3'
_refine_ls_weighting_scheme calc
_refine_ls_wR_factor_gt 0.127
_refine_ls_wR_factor_ref 0.132
_reflns_number_gt 1656
_reflns_number_total 2061
_reflns_threshold_expression I>2\s(I)
_cod_data_source_file tk2046.cif
_cod_data_source_block I
_cod_depositor_comments
;
The following automatic conversions were performed:
'_symmetry_cell_setting' value 'Triclinic' changed to 'triclinic'
according to '/home/saulius/struct/CIF-dictionaries/cif_core.dic'
dictionary named 'cif_core.dic' version 2.4.1 from 2010-06-29.

Automatic conversion script
Id: cif_fix_enum 1527 2010-12-29 10:47:43Z saulius 

The following automatic conversions were performed:

'_symmetry_cell_setting' value 'Triclinic' changed to 'triclinic'
according to /home/saulius/struct/CIF-dictionaries/cif_core.dic
dictionary named 'cif_core.dic' version 2.4.1 from 2010-06-29.

Automatic conversion script
Id: cif_fix_values 1715 2011-07-08 13:25:40Z adriana 
;
_cod_database_code 2209672
_cod_database_fobs_code 2209672

loop_
_symmetry_equiv_pos_as_xyz
'x, y, z'
'-x, -y, -z'

loop_
_atom_site_type_symbol
_atom_site_label
_atom_site_fract_x
_atom_site_fract_y
_atom_site_fract_z
_atom_site_U_iso_or_equiv
_atom_site_adp_type
_atom_site_calc_flag
_atom_site_refinement_flags
_atom_site_occupancy
Mn Mn 0.5000 0.5000 0.0000 0.0298(2) Uani d S 1
O O1 0.5076(2) 0.3152(3) -0.1264(2) 0.0374(4) Uani d . 1
O O2 0.2175(2) 0.4529(2) 0.0217(3) 0.0368(4) Uani d . 1
O O3 0.3965(2) 0.0909(3) -0.1848(2) 0.0381(4) Uani d . 1
O O4 -0.0535(3) -0.3785(3) 0.2770(3) 0.0595(6) Uani d . 1
O O5 -0.1879(3) -0.3229(3) 0.4945(3) 0.0578(6) Uani d . 1
O O6 0.5000(3) 0.2431(3) 0.2393(3) 0.0424(5) Uani d . 1
H H6A 0.539(5) 0.257(5) 0.322(5) 0.049(9) Uiso d . 1
H H6B 0.550(6) 0.156(7) 0.226(6) 0.067(12) Uiso d . 1
O O7 0.6485(3) 0.2749(4) 0.4985(3) 0.0506(5) Uani d . 1
H H7A 0.580(6) 0.228(7) 0.596(6) 0.073(13) Uiso d . 1
H H7B 0.684(7) 0.393(10) 0.476(8) 0.107(19) Uiso d . 1
N N1 0.1516(2) 0.2759(3) 0.0989(3) 0.0290(4) Uani d . 1
N N2 -0.0855(3) -0.2765(3) 0.3538(3) 0.0369(5) Uani d . 1
C C1 0.2259(3) 0.1407(3) 0.0483(3) 0.0279(5) Uani d . 1
C C2 0.1473(3) -0.0421(3) 0.1329(3) 0.0300(5) Uani d . 1
H H2A 0.1940 -0.1360 0.0995 0.036 Uiso calc R 1
C C3 -0.0003(3) -0.0841(3) 0.2667(3) 0.0302(5) Uani d . 1
C C4 -0.0742(3) 0.0534(4) 0.3166(3) 0.0329(5) Uani d . 1
H H4A -0.1742 0.0238 0.4076 0.039 Uiso calc R 1
C C5 0.0032(3) 0.2334(4) 0.2290(3) 0.0335(5) Uani d . 1
H H5A -0.0463 0.3288 0.2586 0.040 Uiso calc R 1
C C6 0.3906(3) 0.1892(3) -0.1007(3) 0.0294(5) Uani d . 1

loop_
_atom_site_aniso_label
_atom_site_aniso_U_11
_atom_site_aniso_U_22
_atom_site_aniso_U_33
_atom_site_aniso_U_12
_atom_site_aniso_U_13
_atom_site_aniso_U_23
Mn 0.0326(3) 0.0197(3) 0.0363(3) -0.00106(17) -0.00615(18) -0.0112(2)
O1 0.0376(9) 0.0325(10) 0.0418(10) -0.0048(7) 0.0006(7) -0.0189(8)
O2 0.0361(9) 0.0186(8) 0.0514(11) 0.0014(6) -0.0064(7) -0.0113(8)
O3 0.0449(10) 0.0346(10) 0.0373(10) -0.0011(7) -0.0015(7) -0.0203(8)
O4 0.0761(15) 0.0278(11) 0.0701(16) -0.0053(9) 0.0023(11) -0.0231(11)
O5 0.0651(14) 0.0399(13) 0.0472(12) -0.0118(9) 0.0074(9) -0.0051(10)
O6 0.0559(11) 0.0290(11) 0.0411(11) 0.0051(8) -0.0134(8) -0.0121(9)
O7 0.0602(13) 0.0464(14) 0.0385(11) -0.0057(9) 0.0030(9) -0.0163(10)
N1 0.0300(9) 0.0207(10) 0.0357(11) 0.0028(6) -0.0067(7) -0.0111(8)
N2 0.0415(11) 0.0222(11) 0.0397(12) -0.0007(8) -0.0080(8) -0.0058(9)
C1 0.0310(11) 0.0232(12) 0.0312(11) 0.0042(8) -0.0079(8) -0.0123(9)
C2 0.0335(11) 0.0220(11) 0.0351(12) 0.0031(8) -0.0071(8) -0.0124(10)
C3 0.0334(12) 0.0219(12) 0.0324(12) 0.0013(8) -0.0091(8) -0.0074(10)
C4 0.0333(12) 0.0310(13) 0.0335(12) 0.0025(8) -0.0032(8) -0.0142(11)
C5 0.0354(12) 0.0279(13) 0.0405(13) 0.0057(8) -0.0052(9) -0.0185(11)
C6 0.0332(11) 0.0230(12) 0.0300(11) 0.0038(8) -0.0066(8) -0.0089(9)

loop_
_atom_type_symbol
_atom_type_description
_atom_type_scat_dispersion_real
_atom_type_scat_dispersion_imag
_atom_type_scat_source
C C 0.0033 0.0016 'International Tables Vol C Tables 4.2.6.8 and 6.1.1.4'
H H 0.0000 0.0000 'International Tables Vol C Tables 4.2.6.8 and 6.1.1.4'
N N 0.0061 0.0033 'International Tables Vol C Tables 4.2.6.8 and 6.1.1.4'
O O 0.0106 0.0060 'International Tables Vol C Tables 4.2.6.8 and 6.1.1.4'
Mn Mn 0.3368 0.7283 'International Tables Vol C Tables 4.2.6.8 and 6.1.1.4'

loop_
_geom_angle_atom_site_label_1
_geom_angle_atom_site_label_2
_geom_angle_atom_site_label_3
_geom_angle_site_symmetry_1
_geom_angle_site_symmetry_3
_geom_angle
_geom_angle_publ_flag
O1 Mn O2 . . 80.51(8) yes
O1 Mn O6 . . 85.91(13) yes
O1 Mn O2 . 2_665 99.49(8) yes
O1 Mn O6 . 2_665 94.09(13) yes
O2 Mn O6 . . 91.59(9) yes
O2 Mn O6 . 2_665 88.41(9) yes
O2 Mn O6 2_665 . 88.41(9) ?
O2 Mn O6 2_665 2_665 91.59(9) ?
O1 Mn O6 2_665 2_665 85.91(13) ?
O1 Mn O6 2_665 . 94.09(13) ?
O1 Mn O2 2_665 . 99.49(8) ?
O1 Mn O2 2_665 2_665 80.51(8) ?
O1 Mn O1 . 2_665 180 ?
O2 Mn O2 2_665 . 180 ?
O6 Mn O6 2_665 . 180 ?
C6 O1 Mn . . 127.87(16) yes
N1 O2 Mn . . 116.41(13) yes
Mn O6 H6A . . 117(3) ?
Mn O6 H6B . . 116(3) ?
H6A O6 H6B . . 107(4) ?
H7A O7 H7B . . 109(5) ?
O2 N1 C5 . . 116.9(2) ?
O2 N1 C1 . . 121.7(2) ?
C5 N1 C1 . . 121.4(2) ?
O5 N2 O4 . . 124.2(2) ?
O5 N2 C3 . . 118.4(2) ?
O4 N2 C3 . . 117.3(2) ?
N1 C1 C2 . . 118.7(2) ?
N1 C1 C6 . . 121.4(2) ?
C2 C1 C6 . . 119.9(2) ?
C3 C2 C1 . . 119.4(2) ?
C3 C2 H2A . . 120.3 ?
C1 C2 H2A . . 120.3 ?
C2 C3 C4 . . 121.4(2) ?
C2 C3 N2 . . 119.4(2) ?
C4 C3 N2 . . 119.1(2) ?
C5 C4 C3 . . 118.2(2) ?
C5 C4 H4A . . 120.9 ?
C3 C4 H4A . . 120.9 ?
N1 C5 C4 . . 120.9(2) ?
N1 C5 H5A . . 119.5 ?
C4 C5 H5A . . 119.5 ?
O3 C6 O1 . . 125.6(2) ?
O3 C6 C1 . . 114.4(2) ?
O1 C6 C1 . . 120.0(2) ?

loop_
_geom_bond_atom_site_label_1
_geom_bond_atom_site_label_2
_geom_bond_site_symmetry_2
_geom_bond_distance
_geom_bond_publ_flag
Mn O1 . 2.121(3) yes
Mn O1 2_665 2.121(3) ?
Mn O2 2_665 2.133(2) ?
Mn O2 . 2.133(2) yes
Mn O6 2_665 2.193(3) ?
Mn O6 . 2.193(3) yes
O1 C6 . 1.250(3) yes
O2 N1 . 1.311(3) yes
O3 C6 . 1.244(3) yes
O4 N2 . 1.219(3) ?
O5 N2 . 1.216(3) ?
O6 H6A . 0.87(4) ?
O6 H6B . 0.81(5) ?
O7 H7A . 0.83(5) ?
O7 H7B . 0.89(7) ?
N1 C5 . 1.357(3) ?
N1 C1 . 1.369(3) ?
N2 C3 . 1.458(3) ?
C1 C2 . 1.380(4) ?
C1 C6 . 1.528(3) yes
C2 C3 . 1.372(3) ?
C2 H2A . 0.9300 ?
C3 C4 . 1.380(4) ?
C4 C5 . 1.360(4) ?
C4 H4A . 0.9300 ?
C5 H5A . 0.9300 ?

loop_
_geom_hbond_atom_site_label_D
_geom_hbond_atom_site_label_H
_geom_hbond_atom_site_label_A
_geom_hbond_site_symmetry_A
_geom_hbond_distance_DH
_geom_hbond_distance_HA
_geom_hbond_distance_DA
_geom_hbond_angle_DHA
_geom_hbond_publ_flag
O6 H6A O7 . 0.87(4) 1.91(4) 2.774(4) 174(3) yes
O6 H6B O3 2_655 0.81(5) 2.11(5) 2.892(4) 163(4) yes
O7 H7A O3 1_556 0.83(5) 2.00(5) 2.819(4) 171(4) yes
